data_7206484
loop_
_publ_author_name
'Mu, Yajuan'
'Han, Gang'
'Ji, Shuying'
'Hou, Hongwei'
'Fan, Yaoting'

_publ_section_title
;
 Coordination polymers based on a flexible bis(triazole) ligand and
 aromatic polycarboxylate anions: syntheses, topological structures and
 photoluminescent properties
;
_journal_issue 19
_journal_name_full CrystEngComm
_journal_page_first 5943
_journal_paper_doi 10.1039/c1ce05129f
_journal_volume 13
_journal_year 2011
_chemical_formula_sum 'C21 H25 Cd N6 O6'
_chemical_formula_weight 569.87
_chemical_name_systematic
;
?
;
_space_group_IT_number 15
_symmetry_cell_setting monoclinic
_symmetry_space_group_name_Hall '-C 2yc'
_symmetry_space_group_name_H-M 'C 1 2/c 1'
_atom_sites_solution_hydrogens geom
_atom_sites_solution_primary direct
_atom_sites_solution_secondary difmap
_audit_creation_method SHELXL-97
_cell_angle_alpha 90.00
_cell_angle_beta 105.50(3)
_cell_angle_gamma 90.00
_cell_formula_units_Z 8
_cell_length_a 19.772(4)
_cell_length_b 9.997(2)
_cell_length_c 23.510(5)
_cell_measurement_reflns_used 6679
_cell_measurement_temperature 293(2)
_cell_measurement_theta_max 27.8844
_cell_measurement_theta_min 1.7977
_cell_volume 4478.0(17)
_computing_cell_refinement 'CrystalClear (Rigaku/MSC Inc., 2006)'
_computing_data_collection 'CrystalClear (Rigaku/MSC Inc., 2006)'
_computing_data_reduction 'CrystalClear (Rigaku/MSC Inc., 2006)'
_computing_molecular_graphics 'SHELXTL (Sheldrick, 2008)'
_computing_publication_material 'SHELXTL (Sheldrick, 2008)'
_computing_structure_refinement 'SHELXL-97 (Sheldrick, 2008)'
_computing_structure_solution 'SHELXS-97 (Sheldrick, 2008)'
_diffrn_ambient_temperature 293(2)
_diffrn_detector_area_resol_mean 28.5714
_diffrn_measured_fraction_theta_full 0.993
_diffrn_measured_fraction_theta_max 0.993
_diffrn_measurement_device_type 'Rigaku Saturn'
_diffrn_measurement_method \w
_diffrn_radiation_monochromator graphite
_diffrn_radiation_source 'fine-focus sealed tube'
_diffrn_radiation_type MoK\a
_diffrn_radiation_wavelength 0.71073
_diffrn_reflns_av_R_equivalents 0.0238
_diffrn_reflns_av_sigmaI/netI 0.0211
_diffrn_reflns_limit_h_max 24
_diffrn_reflns_limit_h_min -26
_diffrn_reflns_limit_k_max 11
_diffrn_reflns_limit_k_min -13
_diffrn_reflns_limit_l_max 30
_diffrn_reflns_limit_l_min -30
_diffrn_reflns_number 20554
_diffrn_reflns_theta_full 27.92
_diffrn_reflns_theta_max 27.92
_diffrn_reflns_theta_min 1.80
_exptl_absorpt_coefficient_mu 1.027
_exptl_absorpt_correction_T_max 0.8209
_exptl_absorpt_correction_T_min 0.7761
_exptl_absorpt_correction_type multi-scan
_exptl_absorpt_process_details 'CrystalClear (Rigaku/MSC Inc., 2006)'
_exptl_crystal_colour Colorless
_exptl_crystal_density_diffrn 1.691
_exptl_crystal_density_method 'not measured'
_exptl_crystal_description block
_exptl_crystal_F_000 2312
_exptl_crystal_size_max 0.26
_exptl_crystal_size_mid 0.22
_exptl_crystal_size_min 0.20
_refine_diff_density_max 0.549
_refine_diff_density_min -0.824
_refine_diff_density_rms 0.144
_refine_ls_extinction_method none
_refine_ls_goodness_of_fit_ref 1.171
_refine_ls_hydrogen_treatment constr
_refine_ls_matrix_type full
_refine_ls_number_parameters 311
_refine_ls_number_reflns 5337
_refine_ls_number_restraints 6
_refine_ls_restrained_S_all 1.171
_refine_ls_R_factor_all 0.0458
_refine_ls_R_factor_gt 0.0402
_refine_ls_shift/su_max 0.003
_refine_ls_shift/su_mean 0.000
_refine_ls_structure_factor_coef Fsqd
_refine_ls_weighting_details 'calc w=1/[\s^2^(Fo^2^)+(0.0520P)^2^+12.0885P] where P=(Fo^2^+2Fc^2^)/3'
_refine_ls_weighting_scheme calc
_refine_ls_wR_factor_gt 0.1111
_refine_ls_wR_factor_ref 0.1150
_reflns_number_gt 4771
_reflns_number_total 5337
_reflns_threshold_expression >2sigma(I)
_cod_data_source_file c1ce05129f.txt
_cod_data_source_block complex_1
_cod_depositor_comments
;
The following automatic conversions were performed:

'_symmetry_cell_setting' value 'Monoclinic' changed to 'monoclinic'
according to /home/saulius/struct/CIF-dictionaries/cif_core.dic
dictionary named 'cif_core.dic' version 2.4.1 from
2010-06-29.

'_exptl_absorpt_correction_type' value 'Multi-scan'
changed to 'multi-scan' according to
/home/saulius/struct/CIF-dictionaries/cif_core.dic dictionary named
'cif_core.dic' version 2.4.1 from 2010-06-29.

Automatic conversion script
Id: cif_fix_values 1715 2011-07-08 13:25:40Z adriana 
;
_cod_original_cell_volume 4478.0(16)
_cod_original_sg_symbol_H-M C2/c
_cod_database_code 7206484

loop_
_symmetry_equiv_pos_as_xyz
'x, y, z'
'-x, y, -z+1/2'
'x+1/2, y+1/2, z'
'-x+1/2, y+1/2, -z+1/2'
'-x, -y, -z'
'x, -y, z-1/2'
'-x+1/2, -y+1/2, -z'
'x+1/2, -y+1/2, z-1/2'

loop_
_atom_site_label
_atom_site_type_symbol
_atom_site_fract_x
_atom_site_fract_y
_atom_site_fract_z
_atom_site_U_iso_or_equiv
_atom_site_adp_type
_atom_site_occupancy
_atom_site_symmetry_multiplicity
_atom_site_calc_flag
_atom_site_refinement_flags
Cd1 Cd 0.367872(11) 0.50424(2) 0.251094(10) 0.02418(9) Uani 1 1 d .
N1 N 0.26381(15) 0.5273(3) 0.17995(13) 0.0326(6) Uani 1 1 d .
N2 N 0.17871(17) 0.6285(4) 0.11067(15) 0.0499(9) Uani 1 1 d .
N3 N 0.15208(15) 0.5281(3) 0.13692(12) 0.0321(6) Uani 1 1 d .
N4 N 0.30389(17) 0.5195(3) 0.32189(14) 0.0349(6) Uani 1 1 d .
N5 N 0.23995(17) 0.6381(3) 0.36932(14) 0.0430(7) Uani 1 1 d .
N6 N 0.27389(17) 0.5361(3) 0.40401(14) 0.0371(7) Uani 1 1 d .
C1 C 0.2461(2) 0.6226(4) 0.13805(17) 0.0464(10) Uani 1 1 d .
H1 H 0.2789 0.6798 0.1292 0.056 Uiso 1 1 calc R
C2 C 0.20256(17) 0.4702(3) 0.17819(14) 0.0302(7) Uani 1 1 d .
H2 H 0.1961 0.4003 0.2023 0.036 Uiso 1 1 calc R
C3 C 0.07609(19) 0.5021(4) 0.12365(16) 0.0390(9) Uani 1 1 d .
H3A H 0.0550 0.5692 0.1433 0.047 Uiso 1 1 calc R
H3B H 0.0689 0.4156 0.1398 0.047 Uiso 1 1 calc R
C4 C 0.0860(2) 0.2705(5) 0.0517(2) 0.0572(12) Uani 1 1 d .
H4A H 0.1178 0.2967 0.0885 0.086 Uiso 1 1 calc R
H4B H 0.1122 0.2406 0.0251 0.086 Uiso 1 1 calc R
H4C H 0.0566 0.1992 0.0585 0.086 Uiso 1 1 calc R
C5 C 0.04079(17) 0.3891(4) 0.02496(16) 0.0357(8) Uani 1 1 d .
C6 C 0.03875(17) 0.5035(3) 0.05824(15) 0.0324(7) Uani 1 1 d .
C7 C -0.00106(18) 0.6153(4) 0.03439(15) 0.0352(7) Uani 1 1 d .
C8 C -0.0013(3) 0.7391(5) 0.0711(2) 0.0577(12) Uani 1 1 d .
H8A H -0.0402 0.7353 0.0883 0.086 Uiso 1 1 calc R
H8B H -0.0056 0.8169 0.0465 0.086 Uiso 1 1 calc R
H8C H 0.0417 0.7438 0.1019 0.086 Uiso 1 1 calc R
C9 C 0.25955(19) 0.6236(4) 0.32097(16) 0.0364(7) Uani 1 1 d .
H9 H 0.2444 0.6798 0.2886 0.044 Uiso 1 1 calc R
C10 C 0.3112(2) 0.4680(4) 0.37548(17) 0.0388(8) Uani 1 1 d .
H10 H 0.3389 0.3943 0.3905 0.047 Uiso 1 1 calc R
C11 C 0.2673(3) 0.5224(4) 0.46485(18) 0.0498(10) Uani 1 1 d .
H11A H 0.2270 0.5736 0.4686 0.060 Uiso 1 1 calc R
H11B H 0.3087 0.5600 0.4921 0.060 Uiso 1 1 calc R
C12 C 0.3899(3) 0.3694(6) 0.5338(2) 0.0685(14) Uani 1 1 d .
H12A H 0.3992 0.4067 0.5728 0.103 Uiso 1 1 calc R
H12B H 0.3926 0.4387 0.5062 0.103 Uiso 1 1 calc R
H12C H 0.4240 0.3016 0.5332 0.103 Uiso 1 1 calc R
C13 C 0.3173(2) 0.3085(4) 0.51688(16) 0.0411(8) Uani 1 1 d .
C14 C 0.2589(2) 0.3784(4) 0.48189(15) 0.0373(8) Uani 1 1 d .
C15 C 0.1923(2) 0.3206(4) 0.46473(15) 0.0389(8) Uani 1 1 d .
C16 C 0.1306(2) 0.3966(5) 0.4263(2) 0.0597(12) Uani 1 1 d .
H16A H 0.1052 0.4394 0.4508 0.090 Uiso 1 1 calc R
H16B H 0.1001 0.3355 0.3999 0.090 Uiso 1 1 calc R
H16C H 0.1474 0.4630 0.4039 0.090 Uiso 1 1 calc R
C17 C 0.42161(15) 0.2562(3) 0.23820(14) 0.0254(6) Uani 1 1 d .
C18 C 0.46328(15) 0.1280(3) 0.24358(13) 0.0215(5) Uani 1 1 d .
C19 C 0.42765(17) 0.0071(3) 0.23740(14) 0.0229(6) Uani 1 1 d .
H19 H 0.3789 0.0072 0.2291 0.027 Uiso 1 1 calc R
C20 C 0.46341(15) -0.1152(3) 0.24345(13) 0.0210(5) Uani 1 1 d .
C21 C 0.42133(15) -0.2424(3) 0.23730(14) 0.0253(6) Uani 1 1 d .
O1 O 0.43111(13) 0.3465(2) 0.20416(11) 0.0360(5) Uani 1 1 d .
O2 O 0.37959(14) 0.2678(2) 0.26926(13) 0.0392(6) Uani 1 1 d .
O3 O 0.43079(13) -0.3331(2) 0.20361(11) 0.0354(5) Uani 1 1 d .
O4 O 0.37778(14) -0.2528(3) 0.26702(14) 0.0452(7) Uani 1 1 d .
O5 O 0.47135(14) 0.5084(2) 0.32911(11) 0.0347(5) Uani 1 1 d .
H5A H 0.4951 0.4428 0.3218 0.052 Uiso 1 1 d R
H5B H 0.4937 0.5738 0.3199 0.052 Uiso 1 1 d R
O6 O 0.3350(4) 0.6607(8) 0.5843(3) 0.167(3) Uani 1 1 d D
H6A H 0.3729 0.6319 0.6075 0.250 Uiso 1 1 d RD
H6B H 0.3173 0.7190 0.6024 0.250 Uiso 1 1 d RD

loop_
_atom_site_aniso_label
_atom_site_aniso_U_11
_atom_site_aniso_U_22
_atom_site_aniso_U_33
_atom_site_aniso_U_23
_atom_site_aniso_U_13
_atom_site_aniso_U_12
Cd1 0.02062(13) 0.01612(13) 0.03433(15) 0.00062(8) 0.00477(9) -0.00001(7)
N1 0.0252(14) 0.0367(15) 0.0336(14) 0.0047(12) 0.0037(11) -0.0014(12)
N2 0.0372(17) 0.066(2) 0.0426(17) 0.0243(17) 0.0041(14) -0.0027(16)
N3 0.0269(14) 0.0401(16) 0.0256(13) 0.0027(11) 0.0004(11) -0.0023(12)
N4 0.0345(16) 0.0321(15) 0.0401(16) 0.0069(12) 0.0136(13) 0.0032(12)
N5 0.0457(18) 0.0385(17) 0.0468(18) 0.0049(14) 0.0160(15) 0.0075(14)
N6 0.0445(17) 0.0311(14) 0.0379(15) 0.0047(13) 0.0147(13) -0.0004(13)
C1 0.0349(19) 0.055(2) 0.047(2) 0.0222(18) 0.0068(16) -0.0066(17)
C2 0.0258(15) 0.0312(16) 0.0294(15) 0.0045(13) 0.0004(12) -0.0030(13)
C3 0.0237(16) 0.061(3) 0.0287(16) 0.0020(15) 0.0009(13) -0.0035(15)
C4 0.047(2) 0.048(2) 0.064(3) 0.002(2) -0.007(2) 0.016(2)
C5 0.0225(15) 0.0390(19) 0.0405(18) 0.0004(15) -0.0005(13) 0.0039(14)
C6 0.0216(15) 0.045(2) 0.0261(15) -0.0033(13) -0.0009(12) -0.0020(13)
C7 0.0269(16) 0.041(2) 0.0346(17) -0.0084(15) 0.0036(13) 0.0019(14)
C8 0.063(3) 0.052(3) 0.052(2) -0.018(2) 0.005(2) 0.007(2)
C9 0.0347(18) 0.0343(18) 0.0410(18) 0.0066(15) 0.0113(15) 0.0047(14)
C10 0.044(2) 0.0312(17) 0.0418(19) 0.0071(15) 0.0118(16) 0.0060(15)
C11 0.077(3) 0.038(2) 0.039(2) -0.0026(16) 0.024(2) -0.002(2)
C12 0.052(3) 0.078(4) 0.070(3) 0.012(3) 0.008(2) -0.013(3)
C13 0.042(2) 0.048(2) 0.0352(18) -0.0023(16) 0.0128(16) -0.0026(17)
C14 0.049(2) 0.0364(19) 0.0300(16) 0.0015(14) 0.0170(15) -0.0002(16)
C15 0.0405(19) 0.048(2) 0.0316(17) 0.0045(15) 0.0155(15) 0.0079(16)
C16 0.051(3) 0.067(3) 0.062(3) 0.017(2) 0.016(2) 0.016(2)
C17 0.0222(14) 0.0115(12) 0.0383(16) -0.0023(11) 0.0005(12) -0.0006(10)
C18 0.0228(14) 0.0135(12) 0.0279(14) 0.0015(10) 0.0064(11) 0.0020(10)
C19 0.0229(14) 0.0136(13) 0.0313(15) -0.0001(10) 0.0059(11) -0.0007(10)
C20 0.0236(14) 0.0132(12) 0.0270(13) -0.0011(10) 0.0080(11) -0.0014(10)
C21 0.0223(14) 0.0150(13) 0.0368(16) 0.0019(11) 0.0050(12) 0.0006(11)
O1 0.0323(12) 0.0187(11) 0.0539(15) 0.0093(10) 0.0061(11) 0.0034(9)
O2 0.0401(14) 0.0239(12) 0.0583(15) -0.0013(11) 0.0211(12) 0.0065(10)
O3 0.0332(12) 0.0195(11) 0.0526(14) -0.0121(10) 0.0101(11) -0.0019(9)
O4 0.0477(16) 0.0280(13) 0.0719(18) -0.0088(13) 0.0369(14) -0.0134(11)
O5 0.0293(12) 0.0345(14) 0.0390(13) 0.0011(10) 0.0068(10) -0.0005(9)
O6 0.175(6) 0.204(8) 0.113(5) -0.036(5) 0.025(4) 0.042(6)

loop_
_atom_type_symbol
_atom_type_description
_atom_type_scat_dispersion_real
_atom_type_scat_dispersion_imag
_atom_type_scat_source
C C 0.0033 0.0016 'International Tables Vol C Tables 4.2.6.8 and 6.1.1.4'
H H 0.0000 0.0000 'International Tables Vol C Tables 4.2.6.8 and 6.1.1.4'
O O 0.0106 0.0060 'International Tables Vol C Tables 4.2.6.8 and 6.1.1.4'
N N 0.0061 0.0033 'International Tables Vol C Tables 4.2.6.8 and 6.1.1.4'
Cd Cd -0.8075 1.2024 'International Tables Vol C Tables 4.2.6.8 and 6.1.1.4'

loop_
_geom_angle_atom_site_label_1
_geom_angle_atom_site_label_2
_geom_angle_atom_site_label_3
_geom_angle
_geom_angle_site_symmetry_1
_geom_angle_site_symmetry_3
N1 Cd1 N4 87.83(11) . .
N1 Cd1 O5 172.32(10) . .
N4 Cd1 O5 88.13(10) . .
N1 Cd1 O2 104.71(10) . .
N4 Cd1 O2 89.00(9) . .
O5 Cd1 O2 81.75(9) . .
N1 Cd1 O1 101.70(10) . .
N4 Cd1 O1 142.85(9) . .
O5 Cd1 O1 85.44(9) . .
O2 Cd1 O1 53.86(8) . .
N1 Cd1 O4 91.81(11) . 1_565
N4 Cd1 O4 82.18(9) . 1_565
O5 Cd1 O4 81.17(10) . 1_565
O2 Cd1 O4 161.00(12) . 1_565
O1 Cd1 O4 132.46(8) . 1_565
N1 Cd1 O3 93.79(10) . 1_565
N4 Cd1 O3 134.78(9) . 1_565
O5 Cd1 O3 84.45(9) . 1_565
O2 Cd1 O3 133.43(8) . 1_565
O1 Cd1 O3 80.90(8) . 1_565
O4 Cd1 O3 52.61(8) 1_565 1_565
C2 N1 C1 102.9(3) . .
C2 N1 Cd1 127.8(2) . .
C1 N1 Cd1 127.8(2) . .
C1 N2 N3 102.1(3) . .
C2 N3 N2 110.4(3) . .
C2 N3 C3 127.2(3) . .
N2 N3 C3 122.1(3) . .
C10 N4 C9 102.6(3) . .
C10 N4 Cd1 134.6(3) . .
C9 N4 Cd1 120.4(2) . .
C9 N5 N6 103.0(3) . .
C10 N6 N5 109.6(3) . .
C10 N6 C11 130.9(3) . .
N5 N6 C11 119.4(3) . .
N2 C1 N1 114.9(3) . .
N2 C1 H1 122.6 . .
N1 C1 H1 122.6 . .
N3 C2 N1 109.7(3) . .
N3 C2 H2 125.1 . .
N1 C2 H2 125.1 . .
N3 C3 C6 113.9(3) . .
N3 C3 H3A 108.8 . .
C6 C3 H3A 108.8 . .
N3 C3 H3B 108.8 . .
C6 C3 H3B 108.8 . .
H3A C3 H3B 107.7 . .
C5 C4 H4A 109.5 . .
C5 C4 H4B 109.5 . .
H4A C4 H4B 109.5 . .
C5 C4 H4C 109.5 . .
H4A C4 H4C 109.5 . .
H4B C4 H4C 109.5 . .
C6 C5 C7 119.4(3) . 5_565
C6 C5 C4 120.8(3) . .
C7 C5 C4 119.9(3) 5_565 .
C5 C6 C7 122.0(3) . .
C5 C6 C3 118.8(3) . .
C7 C6 C3 119.0(3) . .
C6 C7 C5 118.6(3) . 5_565
C6 C7 C8 121.0(3) . .
C5 C7 C8 120.4(3) 5_565 .
C7 C8 H8A 109.5 . .
C7 C8 H8B 109.5 . .
H8A C8 H8B 109.5 . .
C7 C8 H8C 109.5 . .
H8A C8 H8C 109.5 . .
H8B C8 H8C 109.5 . .
N5 C9 N4 114.4(3) . .
N5 C9 H9 122.8 . .
N4 C9 H9 122.8 . .
N6 C10 N4 110.4(3) . .
N6 C10 H10 124.8 . .
N4 C10 H10 124.8 . .
N6 C11 C14 112.8(3) . .
N6 C11 H11A 109.0 . .
C14 C11 H11A 109.0 . .
N6 C11 H11B 109.0 . .
C14 C11 H11B 109.0 . .
H11A C11 H11B 107.8 . .
C13 C12 H12A 109.5 . .
C13 C12 H12B 109.5 . .
H12A C12 H12B 109.5 . .
C13 C12 H12C 109.5 . .
H12A C12 H12C 109.5 . .
H12B C12 H12C 109.5 . .
C15 C13 C14 118.8(4) 7_556 .
C15 C13 C12 119.4(4) 7_556 .
C14 C13 C12 121.8(4) . .
C15 C14 C13 121.8(3) . .
C15 C14 C11 118.6(4) . .
C13 C14 C11 119.5(4) . .
C13 C15 C14 119.4(3) 7_556 .
C13 C15 C16 119.8(4) 7_556 .
C14 C15 C16 120.8(4) . .
C15 C16 H16A 109.5 . .
C15 C16 H16B 109.5 . .
H16A C16 H16B 109.5 . .
C15 C16 H16C 109.5 . .
H16A C16 H16C 109.5 . .
H16B C16 H16C 109.5 . .
O2 C17 O1 122.9(3) . .
O2 C17 C18 117.5(3) . .
O1 C17 C18 119.5(3) . .
C19 C18 C18 119.37(17) . 2_655
C19 C18 C17 118.7(3) . .
C18 C18 C17 121.88(15) 2_655 .
C18 C19 C20 121.4(3) . .
C18 C19 H19 119.3 . .
C20 C19 H19 119.3 . .
C20 C20 C19 119.20(17) 2_655 .
C20 C20 C21 122.32(15) 2_655 .
C19 C20 C21 118.5(3) . .
O3 C21 O4 122.4(3) . .
O3 C21 C20 120.1(3) . .
O4 C21 C20 117.5(3) . .
C17 O1 Cd1 89.7(2) . .
C17 O2 Cd1 91.99(19) . .
C21 O3 Cd1 90.70(19) . 1_545
C21 O4 Cd1 92.1(2) . 1_545
Cd1 O5 H5A 103.9 . .
Cd1 O5 H5B 102.6 . .
H5A O5 H5B 100.9 . .
H6A O6 H6B 108.9 . .

loop_
_geom_bond_atom_site_label_1
_geom_bond_atom_site_label_2
_geom_bond_distance
_geom_bond_site_symmetry_2
Cd1 N1 2.290(3) .
Cd1 N4 2.349(3) .
Cd1 O5 2.355(3) .
Cd1 O2 2.402(3) .
Cd1 O1 2.450(3) .
Cd1 O4 2.457(3) 1_565
Cd1 O3 2.486(3) 1_565
N1 C2 1.329(4) .
N1 C1 1.348(5) .
N2 C1 1.317(5) .
N2 N3 1.356(4) .
N3 C2 1.324(4) .
N3 C3 1.474(4) .
N4 C10 1.333(5) .
N4 C9 1.357(4) .
N5 C9 1.303(5) .
N5 N6 1.365(4) .
N6 C10 1.312(5) .
N6 C11 1.477(5) .
C1 H1 0.9300 .
C2 H2 0.9300 .
C3 C6 1.518(5) .
C3 H3A 0.9700 .
C3 H3B 0.9700 .
C4 C5 1.516(5) .
C4 H4A 0.9600 .
C4 H4B 0.9600 .
C4 H4C 0.9600 .
C5 C6 1.393(5) .
C5 C7 1.407(5) 5_565
C6 C7 1.395(5) .
C7 C5 1.407(5) 5_565
C7 C8 1.510(5) .
C8 H8A 0.9600 .
C8 H8B 0.9600 .
C8 H8C 0.9600 .
C9 H9 0.9300 .
C10 H10 0.9300 .
C11 C14 1.516(5) .
C11 H11A 0.9700 .
C11 H11B 0.9700 .
C12 C13 1.511(6) .
C12 H12A 0.9600 .
C12 H12B 0.9600 .
C12 H12C 0.9600 .
C13 C15 1.391(6) 7_556
C13 C14 1.411(5) .
C14 C15 1.395(5) .
C15 C13 1.391(6) 7_556
C15 C16 1.513(5) .
C16 H16A 0.9600 .
C16 H16B 0.9600 .
C16 H16C 0.9600 .
C17 O2 1.249(4) .
C17 O1 1.253(4) .
C17 C18 1.511(4) .
C18 C19 1.387(4) .
C18 C18 1.402(6) 2_655
C19 C20 1.400(4) .
C19 H19 0.9300 .
C20 C20 1.396(6) 2_655
C20 C21 1.506(4) .
C21 O3 1.250(4) .
C21 O4 1.250(4) .
O3 Cd1 2.486(3) 1_545
O4 Cd1 2.457(3) 1_545
O5 H5A 0.8501 .
O5 H5B 0.8499 .
O6 H6A 0.8500 .
O6 H6B 0.8499 .

loop_
_geom_torsion_atom_site_label_1
_geom_torsion_atom_site_label_2
_geom_torsion_atom_site_label_3
_geom_torsion_atom_site_label_4
_geom_torsion
_geom_torsion_site_symmetry_1
_geom_torsion_site_symmetry_4
N4 Cd1 N1 C2 -42.1(3) . .
O5 Cd1 N1 C2 -100.4(7) . .
O2 Cd1 N1 C2 46.3(3) . .
O1 Cd1 N1 C2 101.6(3) . .
O4 Cd1 N1 C2 -124.2(3) 1_565 .
O3 Cd1 N1 C2 -176.9(3) 1_565 .
N4 Cd1 N1 C1 121.3(3) . .
O5 Cd1 N1 C1 63.1(8) . .
O2 Cd1 N1 C1 -150.3(3) . .
O1 Cd1 N1 C1 -94.9(3) . .
O4 Cd1 N1 C1 39.2(3) 1_565 .
O3 Cd1 N1 C1 -13.4(3) 1_565 .
C1 N2 N3 C2 1.2(4) . .
C1 N2 N3 C3 175.2(4) . .
N1 Cd1 N4 C10 148.2(4) . .
O5 Cd1 N4 C10 -38.3(4) . .
O2 Cd1 N4 C10 43.5(4) . .
O1 Cd1 N4 C10 41.6(4) . .
O4 Cd1 N4 C10 -119.6(4) 1_565 .
O3 Cd1 N4 C10 -118.6(3) 1_565 .
N1 Cd1 N4 C9 -52.9(3) . .
O5 Cd1 N4 C9 120.6(3) . .
O2 Cd1 N4 C9 -157.6(3) . .
O1 Cd1 N4 C9 -159.5(2) . .
O4 Cd1 N4 C9 39.2(3) 1_565 .
O3 Cd1 N4 C9 40.3(3) 1_565 .
C9 N5 N6 C10 0.2(4) . .
C9 N5 N6 C11 177.2(4) . .
N3 N2 C1 N1 -0.7(5) . .
C2 N1 C1 N2 -0.1(5) . .
Cd1 N1 C1 N2 -166.7(3) . .
N2 N3 C2 N1 -1.3(4) . .
C3 N3 C2 N1 -175.0(3) . .
C1 N1 C2 N3 0.8(4) . .
Cd1 N1 C2 N3 167.5(2) . .
C2 N3 C3 C6 -141.3(4) . .
N2 N3 C3 C6 45.7(5) . .
C7 C5 C6 C7 -0.7(6) 5_565 .
C4 C5 C6 C7 178.5(4) . .
C7 C5 C6 C3 174.1(3) 5_565 .
C4 C5 C6 C3 -6.7(5) . .
N3 C3 C6 C5 81.9(4) . .
N3 C3 C6 C7 -103.1(4) . .
C5 C6 C7 C5 0.7(6) . 5_565
C3 C6 C7 C5 -174.1(3) . 5_565
C5 C6 C7 C8 -178.9(4) . .
C3 C6 C7 C8 6.4(5) . .
N6 N5 C9 N4 -0.1(4) . .
C10 N4 C9 N5 0.0(4) . .
Cd1 N4 C9 N5 -164.8(3) . .
N5 N6 C10 N4 -0.3(5) . .
C11 N6 C10 N4 -176.8(4) . .
C9 N4 C10 N6 0.2(4) . .
Cd1 N4 C10 N6 161.6(3) . .
C10 N6 C11 C14 -44.7(6) . .
N5 N6 C11 C14 139.0(4) . .
C15 C13 C14 C15 -0.9(6) 7_556 .
C12 C13 C14 C15 178.0(4) . .
C15 C13 C14 C11 176.0(3) 7_556 .
C12 C13 C14 C11 -5.2(6) . .
N6 C11 C14 C15 -82.4(5) . .
N6 C11 C14 C13 100.6(4) . .
C13 C14 C15 C13 0.9(6) . 7_556
C11 C14 C15 C13 -176.0(3) . 7_556
C13 C14 C15 C16 -178.9(4) . .
C11 C14 C15 C16 4.2(5) . .
O2 C17 C18 C19 52.0(4) . .
O1 C17 C18 C19 -129.2(3) . .
O2 C17 C18 C18 -126.0(4) . 2_655
O1 C17 C18 C18 52.8(5) . 2_655
C18 C18 C19 C20 -0.3(5) 2_655 .
C17 C18 C19 C20 -178.3(3) . .
C18 C19 C20 C20 0.6(5) . 2_655
C18 C19 C20 C21 178.8(3) . .
C20 C20 C21 O3 -52.1(5) 2_655 .
C19 C20 C21 O3 129.8(3) . .
C20 C20 C21 O4 127.6(4) 2_655 .
C19 C20 C21 O4 -50.5(4) . .
O2 C17 O1 Cd1 12.9(3) . .
C18 C17 O1 Cd1 -165.9(2) . .
N1 Cd1 O1 C17 -106.69(19) . .
N4 Cd1 O1 C17 -4.6(3) . .
O5 Cd1 O1 C17 76.20(18) . .
O2 Cd1 O1 C17 -6.91(17) . .
O4 Cd1 O1 C17 149.84(18) 1_565 .
O3 Cd1 O1 C17 161.30(19) 1_565 .
O1 C17 O2 Cd1 -13.1(3) . .
C18 C17 O2 Cd1 165.6(2) . .
N1 Cd1 O2 C17 100.8(2) . .
N4 Cd1 O2 C17 -171.7(2) . .
O5 Cd1 O2 C17 -83.4(2) . .
O1 Cd1 O2 C17 6.94(18) . .
O4 Cd1 O2 C17 -109.6(3) 1_565 .
O3 Cd1 O2 C17 -9.2(3) 1_565 .
O4 C21 O3 Cd1 -15.3(3) . 1_545
C20 C21 O3 Cd1 164.4(2) . 1_545
O3 C21 O4 Cd1 15.5(3) . 1_545
C20 C21 O4 Cd1 -164.2(2) . 1_545
